data_4002869
loop_
_publ_author_name
'Shi, Yixuan'
'Assoud, Abdeljalil'
'Sankar, Cheriyedath Raj'
'Kleinke, Holger'

_publ_section_title
;
 Tl2Ag12Se7: A New pnp Conduction Switching Material with Extraordinarily
 Low Thermal Conductivity
;
_journal_issue 21
_journal_name_full 'Chemistry of Materials'
_journal_page_first 9565
_journal_paper_doi 10.1021/acs.chemmater.7b04015
_journal_volume 29
_journal_year 2017
_chemical_formula_sum 'Ag11.86 Se7 Tl2'
_chemical_formula_weight 2241.16
_chemical_name_systematic
; 
 ? 
;
_space_group_IT_number 147
_symmetry_cell_setting trigonal
_symmetry_space_group_name_Hall '-P 3'
_symmetry_space_group_name_H-M 'P -3'
_atom_sites_solution_hydrogens none
_atom_sites_solution_primary direct
_atom_sites_solution_secondary difmap
_audit_creation_method SHELXL-97
_cell_angle_alpha 90.00
_cell_angle_beta 90.00
_cell_angle_gamma 120.00
_cell_formula_units_Z 3
_cell_length_a 18.9153(18)
_cell_length_b 18.9153(18)
_cell_length_c 4.3783(4)
_cell_measurement_reflns_used 660
_cell_measurement_temperature 296(2)
_cell_measurement_theta_max 29.99
_cell_measurement_theta_min 3.29
_cell_volume 1356.6(2)
_computing_structure_refinement 'SHELXL-97 (Sheldrick, 1997)'
_computing_structure_solution 'SHELXS-97 (Sheldrick, 1990)'
_diffrn_ambient_temperature 296(2)
_diffrn_measured_fraction_theta_full 0.999
_diffrn_measured_fraction_theta_max 0.999
_diffrn_measurement_device_type 'Bruker CCD'
_diffrn_radiation_monochromator graphite
_diffrn_radiation_source 'fine-focus sealed tube'
_diffrn_radiation_type MoK\a
_diffrn_radiation_wavelength 0.71073
_diffrn_reflns_av_R_equivalents 0.0483
_diffrn_reflns_av_sigmaI/netI 0.0425
_diffrn_reflns_limit_h_max 26
_diffrn_reflns_limit_h_min -26
_diffrn_reflns_limit_k_max 26
_diffrn_reflns_limit_k_min -26
_diffrn_reflns_limit_l_max 6
_diffrn_reflns_limit_l_min 0
_diffrn_reflns_number 7783
_diffrn_reflns_theta_full 29.99
_diffrn_reflns_theta_max 29.99
_diffrn_reflns_theta_min 3.29
_exptl_absorpt_coefficient_mu 44.324
_exptl_absorpt_correction_T_max 0.75
_exptl_absorpt_correction_T_min 0.58
_exptl_absorpt_correction_type empirical
_exptl_absorpt_process_details SADABS
_exptl_crystal_colour black
_exptl_crystal_density_diffrn 8.230
_exptl_crystal_density_method 'not measured'
_exptl_crystal_description plate
_exptl_crystal_F_000 2873
_exptl_crystal_size_max 0.04
_exptl_crystal_size_mid 0.04
_exptl_crystal_size_min 0.01
_refine_diff_density_max 5.191
_refine_diff_density_min -2.992
_refine_diff_density_rms 0.387
_refine_ls_extinction_coef 0.00048(3)
_refine_ls_extinction_expression Fc^*^=kFc[1+0.001xFc^2^\l^3^/sin(2\q)]^-1/4^
_refine_ls_extinction_method SHELXL
_refine_ls_goodness_of_fit_ref 1.163
_refine_ls_hydrogen_treatment none
_refine_ls_matrix_type full
_refine_ls_number_parameters 100
_refine_ls_number_reflns 2651
_refine_ls_number_restraints 0
_refine_ls_restrained_S_all 1.163
_refine_ls_R_factor_all 0.0859
_refine_ls_R_factor_gt 0.0492
_refine_ls_shift/su_max 0.000
_refine_ls_shift/su_mean 0.000
_refine_ls_structure_factor_coef Fsqd
_refine_ls_weighting_details 'calc w=1/[\s^2^(Fo^2^)+(0.0145P)^2^+23.2812P] where P=(Fo^2^+2Fc^2^)/3'
_refine_ls_weighting_scheme calc
_refine_ls_wR_factor_gt 0.0938
_refine_ls_wR_factor_ref 0.1078
_reflns_number_gt 1553
_reflns_number_total 2651
_reflns_threshold_expression >2sigma(I)
_cod_data_source_file cm7b04015_si_002.cif
_cod_data_source_block Tl2Ag12Se7
_cod_depositor_comments 'Adding full bibliography for 4002869.cif.'
_cod_original_sg_symbol_H-M P-3
_cod_database_code 4002869

loop_
_symmetry_equiv_pos_as_xyz
'x, y, z'
'-y, x-y, z'
'-x+y, -x, z'
'-x, -y, -z'
'y, -x+y, -z'
'x-y, x, -z'

loop_
_atom_site_label
_atom_site_type_symbol
_atom_site_fract_x
_atom_site_fract_y
_atom_site_fract_z
_atom_site_U_iso_or_equiv
_atom_site_adp_type
_atom_site_occupancy
_atom_site_symmetry_multiplicity
_atom_site_calc_flag
_atom_site_refinement_flags
Tl1 Tl 0.33357(3) 0.00000(3) 0.25103(11) 0.03154(16) Uani 1 1 d .
Ag1 Ag 0.06808(8) 0.56432(8) 0.2361(3) 0.0441(3) Uani 1 1 d .
Ag2 Ag 0.13091(10) 0.00672(8) 0.2257(3) 0.0562(6) Uani 0.980(6) 1 d P
Ag3 Ag 0.16268(8) 0.26496(8) 0.2795(3) 0.0441(3) Uani 1 1 d .
Ag4 Ag 0.20780(9) 0.53418(10) 0.2778(3) 0.0552(6) Uani 0.971(6) 1 d P
Ag5 Ag 0.40134(8) 0.23077(8) 0.2172(3) 0.0439(3) Uani 1 1 d .
Ag6 Ag 0.54206(10) 0.20183(10) 0.2656(3) 0.0582(6) Uani 0.981(6) 1 d P
Se1 Se 0.23834(8) 0.17650(8) 0.2305(2) 0.0246(3) Uani 1 1 d .
Se2 Se 0.27117(8) 0.42824(8) 0.2744(2) 0.0240(3) Uani 1 1 d .
Se3 Se 0.60476(8) 0.09475(8) 0.2582(2) 0.0241(3) Uani 1 1 d .
Se4 Se 0.3333 0.6667 0.0098(7) 0.0463(7) Uani 1 3 d S
Se5 Se 0.0000 0.0000 0.5000 0.0426(9) Uani 1 6 d S

loop_
_atom_site_aniso_label
_atom_site_aniso_U_11
_atom_site_aniso_U_22
_atom_site_aniso_U_33
_atom_site_aniso_U_23
_atom_site_aniso_U_13
_atom_site_aniso_U_12
Tl1 0.0326(3) 0.0324(3) 0.0300(2) -0.00284(19) -0.00206(19) 0.0166(3)
Ag1 0.0412(7) 0.0431(7) 0.0505(6) -0.0047(5) -0.0059(5) 0.0231(6)
Ag2 0.0642(11) 0.0363(8) 0.0655(9) -0.0012(6) 0.0255(7) 0.0233(7)
Ag3 0.0388(7) 0.0406(7) 0.0504(6) -0.0024(5) 0.0016(5) 0.0180(6)
Ag4 0.0534(10) 0.0625(11) 0.0647(9) 0.0241(7) 0.0255(7) 0.0402(8)
Ag5 0.0425(7) 0.0426(7) 0.0493(6) -0.0031(5) -0.0021(5) 0.0232(6)
Ag6 0.0563(10) 0.0691(12) 0.0664(9) 0.0291(7) 0.0271(7) 0.0442(9)
Se1 0.0242(7) 0.0243(7) 0.0250(5) -0.0001(4) -0.0004(4) 0.0119(6)
Se2 0.0242(7) 0.0221(7) 0.0251(5) 0.0002(4) 0.0009(4) 0.0112(6)
Se3 0.0253(7) 0.0233(7) 0.0240(5) -0.0015(4) -0.0007(4) 0.0123(6)
Se4 0.0294(9) 0.0294(9) 0.0801(19) 0.000 0.000 0.0147(4)
Se5 0.0291(13) 0.0291(13) 0.070(2) 0.000 0.000 0.0145(6)

loop_
_atom_type_symbol
_atom_type_description
_atom_type_scat_dispersion_real
_atom_type_scat_dispersion_imag
_atom_type_scat_source
Se Se -0.0929 2.2259 'International Tables Vol C Tables 4.2.6.8 and 6.1.1.4'
Ag Ag -0.8971 1.1015 'International Tables Vol C Tables 4.2.6.8 and 6.1.1.4'
Tl Tl -2.8358 9.6688 'International Tables Vol C Tables 4.2.6.8 and 6.1.1.4'

loop_
_geom_angle_atom_site_label_1
_geom_angle_atom_site_label_2
_geom_angle_atom_site_label_3
_geom_angle
_geom_angle_site_symmetry_1
_geom_angle_site_symmetry_3
Ag5 Tl1 Ag3 132.13(3) 5 5_556
Ag5 Tl1 Ag1 88.12(3) 5 6_655
Ag3 Tl1 Ag1 132.78(3) 5_556 6_655
Se2 Ag1 Se3 111.63(6) 3_565 2
Se2 Ag1 Se3 117.88(6) 3_565 5_565
Se3 Ag1 Se3 107.24(5) 2 5_565
Se2 Ag1 Se3 111.35(5) 3_565 5_566
Se3 Ag1 Se3 103.69(5) 2 5_566
Se3 Ag1 Se3 103.85(6) 5_565 5_566
Se2 Ag1 Ag4 96.62(6) 3_565 .
Se3 Ag1 Ag4 150.79(7) 2 .
Se3 Ag1 Ag4 62.90(5) 5_565 .
Se3 Ag1 Ag4 56.97(4) 5_566 .
Se2 Ag1 Ag6 55.65(4) 3_565 5_566
Se3 Ag1 Ag6 128.89(6) 2 5_566
Se3 Ag1 Ag6 122.53(6) 5_565 5_566
Se3 Ag1 Ag6 56.19(4) 5_566 5_566
Ag4 Ag1 Ag6 61.95(5) . 5_566
Se2 Ag1 Ag6 61.57(5) 3_565 5_565
Se3 Ag1 Ag6 132.47(6) 2 5_565
Se3 Ag1 Ag6 56.38(4) 5_565 5_565
Se3 Ag1 Ag6 122.99(6) 5_566 5_565
Ag4 Ag1 Ag6 67.46(5) . 5_565
Ag6 Ag1 Ag6 88.26(5) 5_566 5_565
Se2 Ag1 Ag1 134.88(7) 3_565 4_565
Se3 Ag1 Ag1 54.24(4) 2 4_565
Se3 Ag1 Ag1 53.00(4) 5_565 4_565
Se3 Ag1 Ag1 113.66(7) 5_566 4_565
Ag4 Ag1 Ag1 110.05(7) . 4_565
Ag6 Ag1 Ag1 169.09(7) 5_566 4_565
Ag6 Ag1 Ag1 95.40(6) 5_565 4_565
Se2 Ag1 Tl1 66.08(4) 3_565 5_565
Se3 Ag1 Tl1 64.74(4) 2 5_565
Se3 Ag1 Tl1 90.84(4) 5_565 5_565
Se3 Ag1 Tl1 163.81(5) 5_566 5_565
Ag4 Ag1 Tl1 138.17(5) . 5_565
Ag6 Ag1 Tl1 121.04(5) 5_566 5_565
Ag6 Ag1 Tl1 70.89(4) 5_565 5_565
Ag1 Ag1 Tl1 69.85(4) 4_565 5_565
Se5 Ag2 Se1 143.09(7) . 5
Se5 Ag2 Se1 99.94(5) . .
Se1 Ag2 Se1 109.06(5) 5 .
Se5 Ag2 Ag3 104.19(5) . 3
Se1 Ag2 Ag3 58.70(4) 5 3
Se1 Ag2 Ag3 149.99(7) . 3
Se5 Ag2 Se1 94.64(4) . 5_556
Se1 Ag2 Se1 98.37(6) 5 5_556
Se1 Ag2 Se1 106.53(5) . 5_556
Ag3 Ag2 Se1 54.29(4) 3 5_556
Se5 Ag2 Ag2 86.30(2) . 5
Se1 Ag2 Ag2 56.90(6) 5 5
Se1 Ag2 Ag2 137.55(7) . 5
Ag3 Ag2 Ag2 62.41(5) 3 5
Se1 Ag2 Ag2 114.82(5) 5_556 5
Se5 Ag2 Ag2 86.30(2) . 6
Se1 Ag2 Ag2 92.03(7) 5 6
Se1 Ag2 Ag2 54.80(5) . 6
Ag3 Ag2 Ag2 143.66(6) 3 6
Se1 Ag2 Ag2 161.02(6) 5_556 6
Ag2 Ag2 Ag2 84.17(6) 5 6
Se5 Ag2 Ag3 100.28(5) . 5_556
Se1 Ag2 Ag3 114.91(6) 5 5_556
Se1 Ag2 Ag3 54.68(4) . 5_556
Ag3 Ag2 Ag3 103.03(5) 3 5_556
Se1 Ag2 Ag3 51.90(4) 5_556 5_556
Ag2 Ag2 Ag3 165.27(6) 5 5_556
Ag2 Ag2 Ag3 109.25(5) 6 5_556
Se5 Ag2 Ag3 142.46(6) . 5
Se1 Ag2 Ag3 53.82(4) 5 5
Se1 Ag2 Ag3 55.80(4) . 5
Ag3 Ag2 Ag3 109.42(5) 3 5
Se1 Ag2 Ag3 118.35(6) 5_556 5
Ag2 Ag2 Ag3 94.64(6) 5 5
Ag2 Ag2 Ag3 56.61(5) 6 5
Ag3 Ag2 Ag3 88.14(5) 5_556 5
Se1 Ag3 Se2 111.71(6) . .
Se1 Ag3 Se1 118.91(6) . 6_556
Se2 Ag3 Se1 105.96(6) . 6_556
Se1 Ag3 Se1 110.37(6) . 6
Se2 Ag3 Se1 104.81(6) . 6
Se1 Ag3 Se1 103.93(6) 6_556 6
Se1 Ag3 Ag2 96.10(6) . 2
Se2 Ag3 Ag2 151.26(7) . 2
Se1 Ag3 Ag2 63.88(5) 6_556 2
Se1 Ag3 Ag2 56.47(4) 6 2
Se1 Ag3 Ag2 62.21(4) . 6_556
Se2 Ag3 Ag2 131.47(6) . 6_556
Se1 Ag3 Ag2 56.76(4) 6_556 6_556
Se1 Ag3 Ag2 122.80(6) 6 6_556
Ag2 Ag3 Ag2 67.69(5) 2 6_556
Se1 Ag3 Ag2 55.15(4) . 6
Se2 Ag3 Ag2 130.13(6) . 6
Se1 Ag3 Ag2 122.63(6) 6_556 6
Se1 Ag3 Ag2 55.80(4) 6 6
Ag2 Ag3 Ag2 60.98(6) 2 6
Ag2 Ag3 Ag2 88.14(5) 6_556 6
Se1 Ag3 Ag5 126.72(5) . 6
Se2 Ag3 Ag5 52.97(4) . 6
Se1 Ag3 Ag5 114.31(5) 6_556 6
Se1 Ag3 Ag5 51.86(4) 6 6
Ag2 Ag3 Ag5 104.66(5) 2 6
Ag2 Ag3 Ag5 169.82(6) 6_556 6
Ag2 Ag3 Ag5 93.89(5) 6 6
Se1 Ag3 Ag5 134.30(5) . 6_556
Se2 Ag3 Ag5 53.97(4) . 6_556
Se1 Ag3 Ag5 52.00(4) 6_556 6_556
Se1 Ag3 Ag5 115.25(5) 6 6_556
Ag2 Ag3 Ag5 110.80(5) 2 6_556
Ag2 Ag3 Ag5 94.09(4) 6_556 6_556
Ag2 Ag3 Ag5 169.84(6) 6 6_556
Ag5 Ag3 Ag5 82.23(4) 6 6_556
Se1 Ag3 Tl1 66.27(4) . 6_556
Se2 Ag3 Tl1 63.25(4) . 6_556
Se1 Ag3 Tl1 92.14(4) 6_556 6_556
Se1 Ag3 Tl1 162.47(5) 6 6_556
Ag2 Ag3 Tl1 139.59(5) 2 6_556
Ag2 Ag3 Tl1 71.97(4) 6_556 6_556
Ag2 Ag3 Tl1 120.63(5) 6 6_556
Ag5 Ag3 Tl1 115.07(4) 6 6_556
Ag5 Ag3 Tl1 69.41(3) 6_556 6_556
Se4 Ag4 Se3 141.91(8) . 5_566
Se4 Ag4 Se2 99.71(5) . .
Se3 Ag4 Se2 109.33(6) 5_566 .
Se4 Ag4 Ag1 104.35(5) . .
Se3 Ag4 Ag1 58.33(4) 5_566 .
Se2 Ag4 Ag1 151.07(7) . .
Se4 Ag4 Se3 95.27(7) . 5_565
Se3 Ag4 Se3 98.92(6) 5_566 5_565
Se2 Ag4 Se3 107.27(6) . 5_565
Ag1 Ag4 Se3 55.06(4) . 5_565
Se4 Ag4 Ag5 100.63(7) . 6
Se3 Ag4 Ag5 116.02(6) 5_566 6
Se2 Ag4 Ag5 54.94(4) . 6
Ag1 Ag4 Ag5 104.31(6) . 6
Se3 Ag4 Ag5 52.38(4) 5_565 6
Se4 Ag4 Ag6 85.56(7) . 5_566
Se3 Ag4 Ag6 56.39(5) 5_566 5_566
Se2 Ag4 Ag6 137.06(6) . 5_566
Ag1 Ag4 Ag6 61.58(4) . 5_566
Se3 Ag4 Ag6 114.68(6) 5_565 5_566
Ag5 Ag4 Ag6 165.78(6) 6 5_566
Se4 Ag4 Ag6 85.56(7) . 6_556
Se3 Ag4 Ag6 91.41(5) 5_566 6_556
Se2 Ag4 Ag6 54.75(4) . 6_556
Ag1 Ag4 Ag6 142.34(6) . 6_556
Se3 Ag4 Ag6 161.69(6) 5_565 6_556
Ag5 Ag4 Ag6 109.44(5) 6 6_556
Ag6 Ag4 Ag6 83.63(6) 5_566 6_556
Se4 Ag4 Ag5 141.66(7) . 6_556
Se3 Ag4 Ag5 53.94(4) 5_566 6_556
Se2 Ag4 Ag5 55.84(4) . 6_556
Ag1 Ag4 Ag5 109.28(5) . 6_556
Se3 Ag4 Ag5 118.88(6) 5_565 6_556
Ag5 Ag4 Ag5 88.55(5) 6 6_556
Ag6 Ag4 Ag5 94.48(5) 5_566 6_556
Ag6 Ag4 Ag5 56.48(4) 6_556 6_556
Se3 Ag5 Se1 111.52(6) 3_665 .
Se3 Ag5 Se2 118.07(6) 3_665 5
Se1 Ag5 Se2 106.74(6) . 5
Se3 Ag5 Se2 110.92(5) 3_665 5_556
Se1 Ag5 Se2 104.39(5) . 5_556
Se2 Ag5 Se2 104.12(6) 5 5_556
Se3 Ag5 Ag6 96.29(6) 3_665 .
Se1 Ag5 Ag6 151.27(6) . .
Se2 Ag5 Ag6 63.48(5) 5 .
Se2 Ag5 Ag6 56.75(4) 5_556 .
Se3 Ag5 Ag4 61.49(4) 3_665 5
Se1 Ag5 Ag4 131.76(6) . 5
Se2 Ag5 Ag4 56.64(4) 5 5
Se2 Ag5 Ag4 123.07(6) 5_556 5
Ag6 Ag5 Ag4 67.77(5) . 5
Se3 Ag5 Ag4 55.60(4) 3_665 5_556
Se1 Ag5 Ag4 129.03(6) . 5_556
Se2 Ag5 Ag4 122.97(6) 5 5_556
Se2 Ag5 Ag4 55.78(4) 5_556 5_556
Ag6 Ag5 Ag4 61.74(5) . 5_556
Ag4 Ag5 Ag4 88.55(5) 5 5_556
Se3 Ag5 Ag3 133.94(5) 3_665 5
Se1 Ag5 Ag3 54.44(4) . 5
Se2 Ag5 Ag3 52.30(4) 5 5
Se2 Ag5 Ag3 115.06(5) 5_556 5
Ag6 Ag5 Ag3 110.52(5) . 5
Ag4 Ag5 Ag3 94.31(5) 5 5
Ag4 Ag5 Ag3 169.93(6) 5_556 5
Se3 Ag5 Ag3 127.07(5) 3_665 5_556
Se1 Ag5 Ag3 52.68(4) . 5_556
Se2 Ag5 Ag3 114.81(5) 5 5_556
Se2 Ag5 Ag3 51.72(4) 5_556 5_556
Ag6 Ag5 Ag3 104.79(5) . 5_556
Ag4 Ag5 Ag3 170.21(6) 5 5_556
Ag4 Ag5 Ag3 93.37(5) 5_556 5_556
Ag3 Ag5 Ag3 82.23(4) 5 5_556
Se3 Ag5 Tl1 65.54(4) 3_665 6
Se1 Ag5 Tl1 63.83(4) . 6
Se2 Ag5 Tl1 92.03(4) 5 6
Se2 Ag5 Tl1 162.54(5) 5_556 6
Ag6 Ag5 Tl1 139.15(5) . 6
Ag4 Ag5 Tl1 71.46(4) 5 6
Ag4 Ag5 Tl1 120.22(5) 5_556 6
Ag3 Ag5 Tl1 69.81(3) 5 6
Ag3 Ag5 Tl1 115.40(4) 5_556 6
Se4 Ag6 Se2 142.71(8) 4_665 5_556
Se4 Ag6 Se3 99.76(5) 4_665 .
Se2 Ag6 Se3 109.47(6) 5_556 .
Se4 Ag6 Ag5 104.28(5) 4_665 .
Se2 Ag6 Ag5 58.39(4) 5_556 .
Se3 Ag6 Ag5 150.24(8) . .
Se4 Ag6 Se2 94.59(7) 4_665 5
Se2 Ag6 Se2 98.52(6) 5_556 5
Se3 Ag6 Se2 106.69(6) . 5
Ag5 Ag6 Se2 54.48(4) . 5
Se4 Ag6 Ag1 142.56(7) 4_665 6_656
Se2 Ag6 Ag1 54.13(4) 5_556 6_656
Se3 Ag6 Ag1 55.82(4) . 6_656
Ag5 Ag6 Ag1 109.27(5) . 6_656
Se2 Ag6 Ag1 118.25(6) 5 6_656
Se4 Ag6 Ag1 99.92(7) 4_665 6_655
Se2 Ag6 Ag1 115.63(7) 5_556 6_655
Se3 Ag6 Ag1 54.83(4) . 6_655
Ag5 Ag6 Ag1 103.30(6) . 6_655
Se2 Ag6 Ag1 51.92(4) 5 6_655
Ag1 Ag6 Ag1 88.26(5) 6_656 6_655
Se4 Ag6 Ag4 86.59(7) 4_665 6_656
Se2 Ag6 Ag4 91.67(5) 5_556 6_656
Se3 Ag6 Ag4 54.77(4) . 6_656
Ag5 Ag6 Ag4 143.18(6) . 6_656
Se2 Ag6 Ag4 161.21(7) 5 6_656
Ag1 Ag6 Ag4 56.47(4) 6_656 6_656
Ag1 Ag6 Ag4 109.38(5) 6_655 6_656
Se4 Ag6 Ag4 86.59(7) 4_665 5_556
Se2 Ag6 Ag4 56.21(5) 5_556 5_556
Se3 Ag6 Ag4 137.78(6) . 5_556
Ag5 Ag6 Ag4 61.79(4) . 5_556
Se2 Ag6 Ag4 114.39(6) 5 5_556
Ag1 Ag6 Ag4 94.80(5) 6_656 5_556
Ag1 Ag6 Ag4 164.95(6) 6_655 5_556
Ag4 Ag6 Ag4 84.40(6) 6_656 5_556
Ag3 Se1 Ag5 128.31(6) . .
Ag3 Se1 Ag3 123.00(5) . 5_556
Ag5 Se1 Ag3 75.32(5) . 5_556
Ag3 Se1 Ag2 71.03(5) . 6
Ag5 Se1 Ag2 131.92(6) . 6
Ag3 Se1 Ag2 136.46(7) 5_556 6
Ag3 Se1 Ag3 130.91(5) . 5
Ag5 Se1 Ag3 73.70(5) . 5
Ag3 Se1 Ag3 103.93(6) 5_556 5
Ag2 Se1 Ag3 64.83(5) 6 5
Ag3 Se1 Ag2 113.82(6) . .
Ag5 Se1 Ag2 117.78(6) . .
Ag3 Se1 Ag2 68.57(5) 5_556 .
Ag2 Se1 Ag2 68.30(7) 6 .
Ag3 Se1 Ag2 68.40(5) 5 .
Ag3 Se1 Ag2 65.89(5) . 6_556
Ag5 Se1 Ag2 129.43(5) . 6_556
Ag3 Se1 Ag2 61.83(4) 5_556 6_556
Ag2 Se1 Ag2 98.37(6) 6 6_556
Ag3 Se1 Ag2 139.48(6) 5 6_556
Ag2 Se1 Ag2 71.12(5) . 6_556
Ag1 Se2 Ag3 128.00(6) 2_665 .
Ag1 Se2 Ag5 123.86(5) 2_665 6
Ag3 Se2 Ag5 74.74(5) . 6
Ag1 Se2 Ag6 70.22(5) 2_665 6_556
Ag3 Se2 Ag6 132.43(6) . 6_556
Ag5 Se2 Ag6 137.03(7) 6 6_556
Ag1 Se2 Ag4 114.42(6) 2_665 .
Ag3 Se2 Ag4 117.50(6) . .
Ag5 Se2 Ag4 68.42(5) 6 .
Ag6 Se2 Ag4 69.05(6) 6_556 .
Ag1 Se2 Ag5 129.98(6) 2_665 6_556
Ag3 Se2 Ag5 74.31(5) . 6_556
Ag5 Se2 Ag5 104.12(6) 6 6_556
Ag6 Se2 Ag5 64.85(5) 6_556 6_556
Ag4 Se2 Ag5 68.38(5) . 6_556
Ag1 Se2 Ag6 66.51(5) 2_665 6
Ag3 Se2 Ag6 128.83(5) . 6
Ag5 Se2 Ag6 62.04(4) 6 6
Ag6 Se2 Ag6 98.52(6) 6_556 6
Ag4 Se2 Ag6 71.43(5) . 6
Ag5 Se2 Ag6 139.74(6) 6_556 6
Ag5 Se3 Ag1 128.00(6) 2_655 3
Ag5 Se3 Ag4 70.46(5) 2_655 6_656
Ag1 Se3 Ag4 134.50(6) 3 6_656
Ag5 Se3 Ag1 123.54(5) 2_655 6_655
Ag1 Se3 Ag1 72.76(5) 3 6_655
Ag4 Se3 Ag1 137.23(7) 6_656 6_655
Ag5 Se3 Ag1 130.44(6) 2_655 6_656
Ag1 Se3 Ag1 76.31(5) 3 6_656
Ag4 Se3 Ag1 64.70(5) 6_656 6_656
Ag1 Se3 Ag1 103.85(6) 6_655 6_656
Ag5 Se3 Ag6 113.99(6) 2_655 .
Ag1 Se3 Ag6 117.71(6) 3 .
Ag4 Se3 Ag6 68.84(6) 6_656 .
Ag1 Se3 Ag6 68.79(5) 6_655 .
Ag1 Se3 Ag6 67.99(5) 6_656 .
Ag5 Se3 Ag4 66.13(5) 2_655 6_655
Ag1 Se3 Ag4 126.37(5) 3 6_655
Ag4 Se3 Ag4 98.92(6) 6_656 6_655
Ag1 Se3 Ag4 62.03(4) 6_655 6_655
Ag1 Se3 Ag4 139.56(6) 6_656 6_655
Ag6 Se3 Ag4 71.62(5) . 6_655
Ag6 Se4 Ag6 101.69(8) 5_565 4_665
Ag6 Se4 Ag6 101.69(8) 5_565 6
Ag6 Se4 Ag6 101.69(8) 4_665 6
Ag6 Se4 Ag4 77.83(5) 5_565 3_565
Ag6 Se4 Ag4 77.83(5) 4_665 3_565
Ag6 Se4 Ag4 179.21(12) 6 3_565
Ag6 Se4 Ag4 77.83(5) 5_565 .
Ag6 Se4 Ag4 179.21(13) 4_665 .
Ag6 Se4 Ag4 77.83(5) 6 .
Ag4 Se4 Ag4 102.64(8) 3_565 .
Ag6 Se4 Ag4 179.21(12) 5_565 2_665
Ag6 Se4 Ag4 77.83(5) 4_665 2_665
Ag6 Se4 Ag4 77.83(5) 6 2_665
Ag4 Se4 Ag4 102.64(8) 3_565 2_665
Ag4 Se4 Ag4 102.64(8) . 2_665
Ag2 Se5 Ag2 180.00(12) 6_556 3
Ag2 Se5 Ag2 101.69(4) 6_556 5_556
Ag2 Se5 Ag2 78.31(4) 3 5_556
Ag2 Se5 Ag2 78.31(4) 6_556 .
Ag2 Se5 Ag2 101.69(4) 3 .
Ag2 Se5 Ag2 78.31(4) 5_556 .
Ag2 Se5 Ag2 101.69(4) 6_556 4_556
Ag2 Se5 Ag2 78.31(4) 3 4_556
Ag2 Se5 Ag2 101.69(4) 5_556 4_556
Ag2 Se5 Ag2 180.00(3) . 4_556
Ag2 Se5 Ag2 78.31(4) 6_556 2
Ag2 Se5 Ag2 101.69(4) 3 2
Ag2 Se5 Ag2 180.00(5) 5_556 2
Ag2 Se5 Ag2 101.69(4) . 2
Ag2 Se5 Ag2 78.31(4) 4_556 2

loop_
_geom_bond_atom_site_label_1
_geom_bond_atom_site_label_2
_geom_bond_distance
_geom_bond_site_symmetry_2
Tl1 Ag5 3.4813(14) 5
Tl1 Ag3 3.4876(14) 5_556
Tl1 Ag1 3.5249(14) 6_655
Ag1 Se2 2.7030(18) 3_565
Ag1 Se3 2.7178(18) 2
Ag1 Se3 2.7613(17) 5_565
Ag1 Se3 2.8006(17) 5_566
Ag1 Ag4 2.9750(19) .
Ag1 Ag6 3.1388(18) 5_566
Ag1 Ag6 3.149(2) 5_565
Ag1 Ag1 3.250(2) 4_565
Ag1 Tl1 3.5249(14) 5_565
Ag2 Se5 2.6973(14) .
Ag2 Se1 2.7447(17) 5
Ag2 Se1 2.8137(19) .
Ag2 Ag3 2.9800(19) 3
Ag2 Se1 3.035(2) 5_556
Ag2 Ag2 3.121(2) 5
Ag2 Ag2 3.121(2) 6
Ag2 Ag3 3.132(2) 5_556
Ag2 Ag3 3.1631(18) 5
Ag3 Se1 2.6998(18) .
Ag3 Se2 2.7225(18) .
Ag3 Se1 2.7449(17) 6_556
Ag3 Se1 2.8136(17) 6
Ag3 Ag2 2.9800(19) 2
Ag3 Ag2 3.132(2) 6_556
Ag3 Ag2 3.1631(18) 6
Ag3 Ag5 3.3195(18) 6
Ag3 Ag5 3.3389(18) 6_556
Ag3 Tl1 3.4876(14) 6_556
Ag4 Se4 2.7101(19) .
Ag4 Se3 2.7588(17) 5_566
Ag4 Se2 2.8027(19) .
Ag4 Se3 2.999(2) 5_565
Ag4 Ag5 3.121(2) 6
Ag4 Ag6 3.150(2) 5_566
Ag4 Ag6 3.150(2) 6_556
Ag4 Ag5 3.1510(18) 6_556
Ag5 Se3 2.7029(18) 3_665
Ag5 Se1 2.7199(18) .
Ag5 Se2 2.7468(17) 5
Ag5 Se2 2.8048(17) 5_556
Ag5 Ag6 2.981(2) .
Ag5 Ag4 3.121(2) 5
Ag5 Ag4 3.1510(18) 5_556
Ag5 Ag3 3.3195(18) 5
Ag5 Ag3 3.3389(18) 5_556
Ag5 Tl1 3.4813(14) 6
Ag6 Se4 2.708(2) 4_665
Ag6 Se2 2.7541(17) 5_556
Ag6 Se3 2.8130(19) .
Ag6 Se2 3.020(2) 5
Ag6 Ag1 3.1388(18) 6_656
Ag6 Ag1 3.149(2) 6_655
Ag6 Ag4 3.150(2) 6_656
Ag6 Ag4 3.150(2) 5_556
Se1 Ag3 2.7449(17) 5_556
Se1 Ag2 2.7447(17) 6
Se1 Ag3 2.8136(17) 5
Se1 Ag2 3.035(2) 6_556
Se2 Ag1 2.7030(18) 2_665
Se2 Ag5 2.7468(17) 6
Se2 Ag6 2.7541(17) 6_556
Se2 Ag5 2.8048(17) 6_556
Se2 Ag6 3.020(2) 6
Se3 Ag5 2.7029(18) 2_655
Se3 Ag1 2.7178(18) 3
Se3 Ag4 2.7588(17) 6_656
Se3 Ag1 2.7613(17) 6_655
Se3 Ag1 2.8006(17) 6_656
Se3 Ag4 2.999(2) 6_655
Se4 Ag6 2.708(2) 5_565
Se4 Ag6 2.708(2) 4_665
Se4 Ag6 2.708(2) 6
Se4 Ag4 2.7101(19) 3_565
Se4 Ag4 2.7101(19) 2_665
Se5 Ag2 2.6973(14) 6_556
Se5 Ag2 2.6973(14) 3
Se5 Ag2 2.6973(14) 5_556
Se5 Ag2 2.6973(14) 4_556
Se5 Ag2 2.6973(14) 2
